data_2235653
loop_
_publ_author_name
'Lyubartseva, Ganna'
'Parkin, Sean'
'Mallik, Uma Prasad'

_publ_section_title
;
 Bis[tris(3,5-dimethyl-1<i>H</i>-pyrazol-1-yl-\k<i>N</i>^2^)methyl]sodium
 trifluoromethanesulfonate
;
_journal_coeditor_code TK5119
_journal_issue 7
_journal_name_full 'Acta Crystallographica Section E'
_journal_page_first m973
_journal_paper_doi 10.1107/S1600536812028413
_journal_volume 68
_journal_year 2012
_chemical_formula_iupac '[Na (C16 H22 N6)2] C F3 O3 S'
_chemical_formula_moiety 'C32 H44 N12 Na +, C F3 O3 S -'
_chemical_formula_sum 'C33 H44 F3 N12 Na O3 S'
_chemical_formula_weight 768.85
_chemical_name_systematic
;
Bis[tris(3,5-dimethyl-1<i>H</i>-pyrazol-1-yl-\k<i>N</i>^2^)methyl]sodium
trifluoromethanesulfonate
;
_space_group_IT_number 7
_symmetry_cell_setting monoclinic
_symmetry_space_group_name_Hall 'P -2yc'
_symmetry_space_group_name_H-M 'P 1 c 1'
_atom_sites_solution_hydrogens geom
_atom_sites_solution_primary direct
_atom_sites_solution_secondary difmap
_audit_creation_method SHELXL97
_cell_angle_alpha 90.00
_cell_angle_beta 90.5917(4)
_cell_angle_gamma 90.00
_cell_formula_units_Z 2
_cell_length_a 9.05790(10)
_cell_length_b 12.57330(10)
_cell_length_c 16.4386(2)
_cell_measurement_reflns_used 4496
_cell_measurement_temperature 90.0(2)
_cell_measurement_theta_max 27.48
_cell_measurement_theta_min 1.00
_cell_volume 1872.05(3)
_computing_cell_refinement 'SCALEPACK (Otwinowski & Minor, 1997)'
_computing_data_collection 'COLLECT (Nonius, 1998)'
_computing_data_reduction 'DENZO-SMN (Otwinowski & Minor, 1997)'
_computing_molecular_graphics 'XP in SHELXTL (Sheldrick, 2008)'
_computing_publication_material 'SHELXL97 (Sheldrick, 2008) and local procedures'
_computing_structure_refinement 'SHELXL97 (Sheldrick, 2008)'
_computing_structure_solution 'SHELXS97 (Sheldrick, 2008)'
_diffrn_ambient_temperature 90.0(2)
_diffrn_detector_area_resol_mean 9.1
_diffrn_measured_fraction_theta_full 0.998
_diffrn_measured_fraction_theta_max 0.998
_diffrn_measurement_device_type 'Nonius KappaCCD'
_diffrn_measurement_method '\w scans at fixed \c = 55\%'
_diffrn_radiation_monochromator graphite
_diffrn_radiation_source 'fine-focus sealed tube'
_diffrn_radiation_type MoK\a
_diffrn_radiation_wavelength 0.71073
_diffrn_reflns_av_R_equivalents 0.0430
_diffrn_reflns_av_sigmaI/netI 0.0291
_diffrn_reflns_limit_h_max 11
_diffrn_reflns_limit_h_min -11
_diffrn_reflns_limit_k_max 16
_diffrn_reflns_limit_k_min -16
_diffrn_reflns_limit_l_max 21
_diffrn_reflns_limit_l_min -21
_diffrn_reflns_number 47745
_diffrn_reflns_theta_full 27.49
_diffrn_reflns_theta_max 27.49
_diffrn_reflns_theta_min 1.62
_diffrn_standards_number 0
_exptl_absorpt_coefficient_mu 0.165
_exptl_absorpt_correction_T_max 0.981
_exptl_absorpt_correction_T_min 0.965
_exptl_absorpt_correction_type multi-scan
_exptl_absorpt_process_details
;
[SCALEPACK (Otwinowski & Minor, 1997) and XABS2 (Parkin <i>et al.</i>
1995)]
;
_exptl_crystal_colour 'pale yellow'
_exptl_crystal_density_diffrn 1.364
_exptl_crystal_density_method 'not measured'
_exptl_crystal_description block
_exptl_crystal_F_000 808
_exptl_crystal_size_max 0.22
_exptl_crystal_size_mid 0.18
_exptl_crystal_size_min 0.12
_refine_diff_density_max 0.262
_refine_diff_density_min -0.268
_refine_ls_abs_structure_details nd
_refine_ls_abs_structure_Flack 0.50(9)
_refine_ls_extinction_method none
_refine_ls_goodness_of_fit_ref 1.085
_refine_ls_hydrogen_treatment constr
_refine_ls_matrix_type full
_refine_ls_number_parameters 516
_refine_ls_number_reflns 8385
_refine_ls_number_restraints 59
_refine_ls_restrained_S_all 1.085
_refine_ls_R_factor_all 0.0527
_refine_ls_R_factor_gt 0.0412
_refine_ls_shift/su_max 0.000
_refine_ls_shift/su_mean 0.000
_refine_ls_structure_factor_coef Fsqd
_refine_ls_weighting_details 'calc w = 1/[\s^2^(Fo^2^)+(0.0596P)^2^+0.4716P] where P=(Fo^2^+2Fc^2^)/3'
_refine_ls_weighting_scheme calc
_refine_ls_wR_factor_gt 0.1054
_refine_ls_wR_factor_ref 0.1121
_reflns_number_gt 7036
_reflns_number_total 8385
_reflns_threshold_expression I>2\s(I)
_cod_data_source_file tk5119.cif
_cod_data_source_block I
_cod_original_sg_symbol_H-M 'P c'
_cod_database_code 2235653
_cod_database_fobs_code 2235653

loop_
_symmetry_equiv_pos_as_xyz
'x, y, z'
'x, -y, z+1/2'

loop_
_atom_site_type_symbol
_atom_site_label
_atom_site_fract_x
_atom_site_fract_y
_atom_site_fract_z
_atom_site_U_iso_or_equiv
_atom_site_adp_type
_atom_site_calc_flag
_atom_site_refinement_flags
_atom_site_occupancy
_atom_site_symmetry_multiplicity
_atom_site_disorder_assembly
_atom_site_disorder_group
Na Na1 1.00452(13) 0.75027(11) 0.49911(7) 0.02050(15) Uani d . 1 1 . .
N N1 0.9369(2) 0.60685(18) 0.40544(14) 0.0221(5) Uani d . 1 1 . .
N N2 0.8555(3) 0.63949(17) 0.33939(14) 0.0209(5) Uani d . 1 1 . .
N N3 1.1108(3) 0.80132(17) 0.36741(14) 0.0228(5) Uani d . 1 1 . .
N N4 1.0369(2) 0.76747(18) 0.29950(14) 0.0217(5) Uani d . 1 1 . .
N N5 0.7809(2) 0.82234(17) 0.42687(13) 0.0208(5) Uani d . 1 1 . .
N N6 0.8017(3) 0.82584(17) 0.34415(13) 0.0203(5) Uani d . 1 1 . .
N N7 1.2291(3) 0.67937(17) 0.57030(13) 0.0220(5) Uani d . 1 1 . .
N N8 1.2082(3) 0.67406(17) 0.65249(13) 0.0200(5) Uani d . 1 1 . .
N N9 0.8992(3) 0.69786(18) 0.63046(14) 0.0249(5) Uani d . 1 1 . .
N N10 0.9732(3) 0.73381(19) 0.69852(13) 0.0217(5) Uani d . 1 1 . .
N N11 1.0735(3) 0.89308(18) 0.59129(14) 0.0226(5) Uani d . 1 1 . .
N N12 1.1548(3) 0.86073(18) 0.65807(14) 0.0222(5) Uani d . 1 1 . .
C C1 0.9347(4) 0.4552(2) 0.49948(19) 0.0312(7) Uani d . 1 1 . .
H H1A 1.0388 0.4385 0.4901 0.047 Uiso calc R 1 1 . .
H H1B 0.8790 0.3890 0.5061 0.047 Uiso calc R 1 1 . .
H H1C 0.9261 0.4984 0.5488 0.047 Uiso calc R 1 1 . .
C C2 0.8737(3) 0.5159(2) 0.42806(17) 0.0238(6) Uani d . 1 1 . .
C C3 0.7522(4) 0.4915(2) 0.37739(19) 0.0287(6) Uani d . 1 1 . .
H H3 0.6896 0.4312 0.3813 0.034 Uiso calc R 1 1 . .
C C4 0.7422(3) 0.5713(2) 0.32169(18) 0.0258(7) Uani d . 1 1 . .
C C5 0.6373(4) 0.5885(3) 0.2528(2) 0.0394(8) Uani d . 1 1 . .
H H5A 0.5680 0.5288 0.2496 0.059 Uiso calc R 1 1 . .
H H5B 0.6922 0.5934 0.2019 0.059 Uiso calc R 1 1 . .
H H5C 0.5825 0.6547 0.2615 0.059 Uiso calc R 1 1 . .
C C6 1.3664(4) 0.8453(2) 0.4042(2) 0.0334(7) Uani d . 1 1 . .
H H6A 1.3784 0.9226 0.4003 0.050 Uiso calc R 1 1 . .
H H6B 1.4603 0.8104 0.3919 0.050 Uiso calc R 1 1 . .
H H6C 1.3363 0.8265 0.4594 0.050 Uiso calc R 1 1 . .
C C7 1.2513(3) 0.8096(2) 0.34495(18) 0.0270(6) Uani d . 1 1 . .
C C8 1.2667(3) 0.7796(2) 0.26251(19) 0.0304(7) Uani d . 1 1 . .
H H8 1.3557 0.7780 0.2324 0.036 Uiso calc R 1 1 . .
C C9 1.1288(3) 0.7535(2) 0.23452(15) 0.0258(6) Uani d . 1 1 . .
C C10 1.0736(4) 0.7178(3) 0.15349(18) 0.0346(7) Uani d . 1 1 . .
H H10A 1.0299 0.6468 0.1584 0.052 Uiso calc R 1 1 . .
H H10B 1.1559 0.7152 0.1153 0.052 Uiso calc R 1 1 . .
H H10C 0.9987 0.7678 0.1334 0.052 Uiso calc R 1 1 . .
C C11 0.6788(3) 0.9413(2) 0.52994(17) 0.0282(6) Uani d . 1 1 . .
H H11A 0.5710 0.9446 0.5333 0.042 Uiso calc R 1 1 . .
H H11B 0.7211 1.0099 0.5461 0.042 Uiso calc R 1 1 . .
H H11C 0.7161 0.8855 0.5664 0.042 Uiso calc R 1 1 . .
C C12 0.7221(3) 0.9165(2) 0.44440(17) 0.0222(6) Uani d . 1 1 . .
C C13 0.7085(3) 0.9811(2) 0.37506(17) 0.0238(6) Uani d . 1 1 . .
H H13 0.6698 1.0512 0.3723 0.029 Uiso calc R 1 1 . .
C C14 0.7630(3) 0.9216(2) 0.31187(18) 0.0216(6) Uani d . 1 1 . .
C C15 0.7818(4) 0.9479(3) 0.22412(18) 0.0361(8) Uani d . 1 1 . .
H H15A 0.8861 0.9409 0.2097 0.054 Uiso calc R 1 1 . .
H H15B 0.7493 1.0212 0.2141 0.054 Uiso calc R 1 1 . .
H H15C 0.7225 0.8991 0.1908 0.054 Uiso calc R 1 1 . .
C C16 1.3277(3) 0.5600(2) 0.46573(17) 0.0278(6) Uani d . 1 1 . .
H H16A 1.2628 0.5989 0.4281 0.042 Uiso calc R 1 1 . .
H H16B 1.3179 0.4835 0.4560 0.042 Uiso calc R 1 1 . .
H H16C 1.4303 0.5817 0.4570 0.042 Uiso calc R 1 1 . .
C C17 1.2853(3) 0.5845(2) 0.55116(17) 0.0212(6) Uani d . 1 1 . .
C C18 1.2962(3) 0.5187(2) 0.62044(17) 0.0230(6) Uani d . 1 1 . .
H H18 1.3322 0.4477 0.6222 0.028 Uiso calc R 1 1 . .
C C19 1.2452(3) 0.5763(2) 0.68423(18) 0.0234(6) Uani d . 1 1 . .
C C20 1.2240(4) 0.5492(3) 0.77164(17) 0.0317(7) Uani d . 1 1 . .
H H20A 1.2604 0.4770 0.7821 0.048 Uiso calc R 1 1 . .
H H20B 1.1187 0.5530 0.7846 0.048 Uiso calc R 1 1 . .
H H20C 1.2789 0.5998 0.8057 0.048 Uiso calc R 1 1 . .
C C21 0.6434(4) 0.6550(3) 0.5950(2) 0.0360(7) Uani d . 1 1 . .
H H21A 0.6856 0.6493 0.5405 0.054 Uiso calc R 1 1 . .
H H21B 0.5618 0.7062 0.5939 0.054 Uiso calc R 1 1 . .
H H21C 0.6064 0.5853 0.6120 0.054 Uiso calc R 1 1 . .
C C22 0.7596(3) 0.6920(2) 0.65368(17) 0.0258(6) Uani d . 1 1 . .
C C23 0.7438(3) 0.7229(2) 0.73555(19) 0.0300(7) Uani d . 1 1 . .
H H23 0.6550 0.7248 0.7658 0.036 Uiso calc R 1 1 . .
C C24 0.8825(3) 0.7497(2) 0.76276(17) 0.0260(6) Uani d . 1 1 . .
C C25 0.9384(4) 0.7873(3) 0.84351(18) 0.0363(7) Uani d . 1 1 . .
H H25A 0.8585 0.7842 0.8832 0.054 Uiso calc R 1 1 . .
H H25B 0.9734 0.8608 0.8387 0.054 Uiso calc R 1 1 . .
H H25C 1.0200 0.7417 0.8617 0.054 Uiso calc R 1 1 . .
C C26 1.0768(4) 1.0433(2) 0.49665(19) 0.0313(7) Uani d . 1 1 . .
H H26A 1.0121 0.9969 0.4642 0.047 Uiso calc R 1 1 . .
H H26B 1.1586 1.0681 0.4630 0.047 Uiso calc R 1 1 . .
H H26C 1.0203 1.1045 0.5160 0.047 Uiso calc R 1 1 . .
C C27 1.1367(3) 0.9827(2) 0.56771(17) 0.0233(6) Uani d . 1 1 . .
C C28 1.2602(4) 1.0071(2) 0.61699(19) 0.0288(7) Uani d . 1 1 . .
H H28 1.3242 1.0665 0.6117 0.035 Uiso calc R 1 1 . .
C C29 1.2696(3) 0.9280(2) 0.67423(19) 0.0274(7) Uani d . 1 1 . .
C C30 1.3762(4) 0.9100(3) 0.7431(2) 0.0443(9) Uani d . 1 1 . .
H H30A 1.3229 0.9100 0.7947 0.066 Uiso calc R 1 1 . .
H H30B 1.4501 0.9670 0.7438 0.066 Uiso calc R 1 1 . .
H H30C 1.4255 0.8413 0.7359 0.066 Uiso calc R 1 1 . .
C C31 0.8823(3) 0.7424(2) 0.30292(15) 0.0220(5) Uani d . 1 1 . .
H H31 0.8443 0.7393 0.2456 0.026 Uiso calc R 1 1 . .
C C32 1.1295(3) 0.7578(2) 0.69449(15) 0.0206(5) Uani d . 1 1 . .
H H32 1.1686 0.7606 0.7516 0.025 Uiso calc R 1 1 . .
S S1A 1.42401(13) 0.23792(11) 0.45046(7) 0.0236(3) Uani d PDU 0.781(3) 1 A 1
O O1A 1.2874(5) 0.2810(6) 0.4826(4) 0.0341(8) Uani d PDU 0.781(3) 1 A 1
O O2A 1.4806(6) 0.2936(4) 0.3817(3) 0.0346(8) Uani d PDU 0.781(3) 1 A 1
O O3A 1.4309(10) 0.1217(5) 0.4462(4) 0.0285(9) Uani d PDU 0.781(3) 1 A 1
C C1A 1.5571(9) 0.2680(8) 0.5306(5) 0.0315(13) Uani d PDU 0.781(3) 1 A 1
F F1A 1.6911(4) 0.2312(5) 0.5142(4) 0.0366(7) Uani d PDU 0.781(3) 1 A 1
F F2A 1.5172(8) 0.2272(6) 0.6019(3) 0.0419(8) Uani d PDU 0.781(3) 1 A 1
F F3A 1.5720(9) 0.3734(4) 0.5410(5) 0.0337(9) Uani d PDU 0.781(3) 1 A 1
S S1A' 1.5809(9) 0.2649(8) 0.5447(4) 0.0236(3) Uani d PDU 0.219(3) 1 A 2
O O1A' 1.719(2) 0.218(2) 0.5171(19) 0.0366(7) Uani d PDU 0.219(3) 1 A 2
O O2A' 1.521(4) 0.216(3) 0.6152(15) 0.0419(8) Uani d PDU 0.219(3) 1 A 2
O O3A' 1.583(5) 0.3808(16) 0.552(2) 0.0337(9) Uani d PDU 0.219(3) 1 A 2
C C1A' 1.452(2) 0.2410(17) 0.4626(11) 0.0315(13) Uani d PDU 0.219(3) 1 A 2
F F1A' 1.3170(18) 0.2813(19) 0.4720(14) 0.0341(8) Uani d PDU 0.219(3) 1 A 2
F F2A' 1.504(2) 0.2688(13) 0.3871(10) 0.0346(8) Uani d PDU 0.219(3) 1 A 2
F F3A' 1.426(3) 0.1342(15) 0.4598(15) 0.0285(9) Uani d PDU 0.219(3) 1 A 2

loop_
_atom_site_aniso_label
_atom_site_aniso_U_11
_atom_site_aniso_U_22
_atom_site_aniso_U_33
_atom_site_aniso_U_12
_atom_site_aniso_U_13
_atom_site_aniso_U_23
Na1 0.0208(3) 0.0242(3) 0.0164(3) -0.0025(2) -0.0023(2) -0.0001(2)
N1 0.0231(12) 0.0239(12) 0.0193(11) -0.0016(9) -0.0032(9) 0.0026(9)
N2 0.0219(12) 0.0209(11) 0.0199(11) -0.0027(9) -0.0027(9) 0.0008(9)
N3 0.0234(12) 0.0238(11) 0.0212(11) -0.0023(9) -0.0021(9) -0.0015(9)
N4 0.0208(11) 0.0248(12) 0.0197(10) -0.0005(9) 0.0028(8) -0.0005(9)
N5 0.0202(12) 0.0267(12) 0.0156(11) -0.0004(9) 0.0008(9) -0.0015(9)
N6 0.0213(12) 0.0221(11) 0.0174(11) 0.0014(9) -0.0002(9) -0.0004(9)
N7 0.0237(13) 0.0250(12) 0.0173(11) -0.0003(9) -0.0023(10) 0.0000(9)
N8 0.0215(12) 0.0207(11) 0.0179(11) 0.0022(9) 0.0001(9) -0.0001(9)
N9 0.0249(13) 0.0285(12) 0.0213(11) -0.0047(10) 0.0004(10) 0.0008(9)
N10 0.0230(11) 0.0263(12) 0.0158(10) -0.0026(10) 0.0004(8) -0.0007(9)
N11 0.0248(12) 0.0225(12) 0.0204(11) 0.0014(9) -0.0045(10) -0.0001(9)
N12 0.0272(13) 0.0221(12) 0.0173(11) 0.0007(9) -0.0050(10) -0.0002(9)
C1 0.0366(18) 0.0272(14) 0.0298(16) -0.0052(12) -0.0055(13) 0.0071(12)
C2 0.0235(14) 0.0226(13) 0.0255(14) -0.0034(11) 0.0007(11) -0.0016(11)
C3 0.0331(17) 0.0247(13) 0.0283(15) -0.0062(12) -0.0037(13) -0.0027(11)
C4 0.0255(16) 0.0290(15) 0.0226(16) -0.0034(12) -0.0042(13) -0.0040(12)
C5 0.0339(17) 0.0418(19) 0.042(2) -0.0102(14) -0.0151(15) 0.0098(15)
C6 0.0231(15) 0.0357(16) 0.0415(18) -0.0058(13) -0.0009(13) 0.0017(14)
C7 0.0229(15) 0.0250(14) 0.0332(16) -0.0020(11) 0.0046(12) 0.0037(11)
C8 0.0266(15) 0.0339(16) 0.0310(16) 0.0042(12) 0.0083(13) 0.0055(13)
C9 0.0333(15) 0.0273(14) 0.0169(12) 0.0063(14) 0.0063(11) 0.0015(12)
C10 0.0403(19) 0.0402(17) 0.0234(14) 0.0074(14) 0.0048(13) -0.0015(12)
C11 0.0305(16) 0.0308(16) 0.0233(15) 0.0034(12) 0.0023(12) -0.0029(11)
C12 0.0189(13) 0.0273(14) 0.0204(14) 0.0015(11) -0.0026(11) -0.0042(10)
C13 0.0231(15) 0.0252(14) 0.0229(14) 0.0029(11) -0.0006(12) -0.0010(11)
C14 0.0188(13) 0.0244(14) 0.0216(14) -0.0004(11) -0.0024(11) 0.0023(11)
C15 0.052(2) 0.0308(16) 0.0255(16) 0.0097(14) 0.0038(15) 0.0083(13)
C16 0.0324(17) 0.0276(15) 0.0235(15) 0.0049(13) 0.0002(13) -0.0026(11)
C17 0.0168(13) 0.0233(13) 0.0236(14) -0.0028(10) -0.0019(11) -0.0023(10)
C18 0.0221(15) 0.0201(14) 0.0266(15) 0.0012(11) -0.0007(12) 0.0021(11)
C19 0.0240(14) 0.0230(14) 0.0230(15) -0.0009(11) -0.0033(12) 0.0031(11)
C20 0.0400(19) 0.0314(15) 0.0238(15) 0.0012(13) -0.0009(13) 0.0043(12)
C21 0.0283(17) 0.0371(17) 0.0424(19) -0.0086(13) -0.0004(14) 0.0051(14)
C22 0.0238(15) 0.0254(15) 0.0281(15) -0.0037(11) 0.0011(12) 0.0061(11)
C23 0.0272(16) 0.0320(16) 0.0309(16) 0.0034(12) 0.0096(13) 0.0050(12)
C24 0.0266(14) 0.0271(14) 0.0246(13) 0.0051(13) 0.0065(11) 0.0029(13)
C25 0.0431(19) 0.0468(18) 0.0192(14) 0.0087(14) 0.0062(13) -0.0039(12)
C26 0.0345(18) 0.0245(14) 0.0347(17) -0.0057(12) -0.0101(14) 0.0040(13)
C27 0.0281(15) 0.0196(13) 0.0223(14) -0.0007(11) -0.0039(12) -0.0005(11)
C28 0.0269(15) 0.0279(14) 0.0315(16) -0.0100(12) -0.0058(13) 0.0030(12)
C29 0.0264(16) 0.0282(15) 0.0275(17) -0.0064(12) -0.0077(13) 0.0013(12)
C30 0.050(2) 0.0425(19) 0.039(2) -0.0139(16) -0.0255(17) 0.0067(15)
C31 0.0240(13) 0.0274(14) 0.0146(11) 0.0008(12) -0.0024(10) -0.0003(11)
C32 0.0196(12) 0.0221(13) 0.0200(12) -0.0007(12) 0.0003(10) -0.0009(11)
S1A 0.0242(5) 0.0246(4) 0.0221(4) -0.0043(4) 0.0023(3) -0.0031(3)
O1A 0.022(2) 0.0380(11) 0.043(2) -0.0014(18) 0.0119(15) -0.0013(13)
O2A 0.036(2) 0.035(2) 0.0327(14) 0.0007(14) 0.0000(13) 0.0048(15)
O3A 0.0367(12) 0.0206(17) 0.028(3) -0.0030(14) 0.0035(18) -0.0111(14)
C1A 0.032(3) 0.027(2) 0.036(3) -0.006(2) 0.0129(19) 0.000(2)
F1A 0.0198(18) 0.0387(19) 0.0514(13) 0.0018(12) -0.0010(15) -0.0025(12)
F2A 0.0480(14) 0.057(2) 0.0211(19) -0.0175(14) -0.0004(16) 0.0044(14)
F3A 0.0349(18) 0.0266(11) 0.039(3) -0.0051(11) -0.0016(15) -0.0125(11)
S1A' 0.0242(5) 0.0246(4) 0.0221(4) -0.0043(4) 0.0023(3) -0.0031(3)
O1A' 0.0198(18) 0.0387(19) 0.0514(13) 0.0018(12) -0.0010(15) -0.0025(12)
O2A' 0.0480(14) 0.057(2) 0.0211(19) -0.0175(14) -0.0004(16) 0.0044(14)
O3A' 0.0349(18) 0.0266(11) 0.039(3) -0.0051(11) -0.0016(15) -0.0125(11)
C1A' 0.032(3) 0.027(2) 0.036(3) -0.006(2) 0.0129(19) 0.000(2)
F1A' 0.022(2) 0.0380(11) 0.043(2) -0.0014(18) 0.0119(15) -0.0013(13)
F2A' 0.036(2) 0.035(2) 0.0327(14) 0.0007(14) 0.0000(13) 0.0048(15)
F3A' 0.0367(12) 0.0206(17) 0.028(3) -0.0030(14) 0.0035(18) -0.0111(14)

loop_
_atom_type_symbol
_atom_type_description
_atom_type_scat_dispersion_real
_atom_type_scat_dispersion_imag
_atom_type_scat_source
C C 0.0033 0.0016 'International Tables Vol C Tables 4.2.6.8 and 6.1.1.4'
H H 0.0000 0.0000 'International Tables Vol C Tables 4.2.6.8 and 6.1.1.4'
N N 0.0061 0.0033 'International Tables Vol C Tables 4.2.6.8 and 6.1.1.4'
O O 0.0106 0.0060 'International Tables Vol C Tables 4.2.6.8 and 6.1.1.4'
F F 0.0171 0.0103 'International Tables Vol C Tables 4.2.6.8 and 6.1.1.4'
Na Na 0.0362 0.0249 'International Tables Vol C Tables 4.2.6.8 and 6.1.1.4'
S S 0.1246 0.1234 'International Tables Vol C Tables 4.2.6.8 and 6.1.1.4'

loop_
_geom_angle_atom_site_label_1
_geom_angle_atom_site_label_2
_geom_angle_atom_site_label_3
_geom_angle
N11 Na1 N1 179.48(12)
N11 Na1 N9 75.50(9)
N1 Na1 N9 104.97(9)
N11 Na1 N3 104.81(9)
N1 Na1 N3 74.71(8)
N9 Na1 N3 179.54(12)
N11 Na1 N7 76.63(8)
N1 Na1 N7 103.24(9)
N9 Na1 N7 79.31(9)
N3 Na1 N7 100.42(9)
N11 Na1 N5 103.28(9)
N1 Na1 N5 76.84(8)
N9 Na1 N5 101.18(9)
N3 Na1 N5 79.09(8)
N7 Na1 N5 179.47(12)
C2 N1 N2 104.4(2)
C2 N1 Na1 124.21(19)
N2 N1 Na1 114.06(16)
C4 N2 N1 112.2(2)
C4 N2 C31 127.0(2)
N1 N2 C31 120.3(2)
C7 N3 N4 105.0(2)
C7 N3 Na1 130.29(19)
N4 N3 Na1 116.44(17)
N3 N4 C9 112.4(2)
N3 N4 C31 120.4(2)
C9 N4 C31 127.0(2)
C12 N5 N6 104.2(2)
C12 N5 Na1 122.83(17)
N6 N5 Na1 111.19(16)
C14 N6 N5 112.1(2)
C14 N6 C31 125.9(2)
N5 N6 C31 120.9(2)
C17 N7 N8 104.2(2)
C17 N7 Na1 121.23(17)
N8 N7 Na1 111.07(17)
N7 N8 C19 112.5(2)
N7 N8 C32 120.57(19)
C19 N8 C32 126.0(2)
C22 N9 N10 104.0(2)
C22 N9 Na1 130.30(19)
N10 N9 Na1 115.87(16)
C24 N10 N9 112.8(2)
C24 N10 C32 127.1(2)
N9 N10 C32 119.9(2)
C27 N11 N12 104.8(2)
C27 N11 Na1 123.79(19)
N12 N11 Na1 114.28(16)
C29 N12 N11 111.9(2)
C29 N12 C32 126.8(2)
N11 N12 C32 120.6(2)
C2 C1 H1A 109.5
C2 C1 H1B 109.5
H1A C1 H1B 109.5
C2 C1 H1C 109.5
H1A C1 H1C 109.5
H1B C1 H1C 109.5
N1 C2 C3 110.9(3)
N1 C2 C1 119.9(2)
C3 C2 C1 129.2(3)
C4 C3 C2 106.5(3)
C4 C3 H3 126.7
C2 C3 H3 126.7
C3 C4 N2 105.9(2)
C3 C4 C5 131.1(3)
N2 C4 C5 122.9(3)
C4 C5 H5A 109.5
C4 C5 H5B 109.5
H5A C5 H5B 109.5
C4 C5 H5C 109.5
H5A C5 H5C 109.5
H5B C5 H5C 109.5
C7 C6 H6A 109.5
C7 C6 H6B 109.5
H6A C6 H6B 109.5
C7 C6 H6C 109.5
H6A C6 H6C 109.5
H6B C6 H6C 109.5
N3 C7 C8 110.4(3)
N3 C7 C6 120.4(3)
C8 C7 C6 129.2(3)
C9 C8 C7 106.7(3)
C9 C8 H8 126.6
C7 C8 H8 126.6
C8 C9 N4 105.5(2)
C8 C9 C10 132.2(3)
N4 C9 C10 122.3(3)
C9 C10 H10A 109.5
C9 C10 H10B 109.5
H10A C10 H10B 109.5
C9 C10 H10C 109.5
H10A C10 H10C 109.5
H10B C10 H10C 109.5
C12 C11 H11A 109.5
C12 C11 H11B 109.5
H11A C11 H11B 109.5
C12 C11 H11C 109.5
H11A C11 H11C 109.5
H11B C11 H11C 109.5
N5 C12 C13 111.7(3)
N5 C12 C11 119.9(2)
C13 C12 C11 128.4(3)
C14 C13 C12 105.7(2)
C14 C13 H13 127.2
C12 C13 H13 127.2
N6 C14 C13 106.2(3)
N6 C14 C15 122.8(3)
C13 C14 C15 130.9(3)
C14 C15 H15A 109.5
C14 C15 H15B 109.5
H15A C15 H15B 109.5
C14 C15 H15C 109.5
H15A C15 H15C 109.5
H15B C15 H15C 109.5
C17 C16 H16A 109.5
C17 C16 H16B 109.5
H16A C16 H16B 109.5
C17 C16 H16C 109.5
H16A C16 H16C 109.5
H16B C16 H16C 109.5
N7 C17 C18 111.0(2)
N7 C17 C16 120.6(2)
C18 C17 C16 128.5(2)
C19 C18 C17 106.8(3)
C19 C18 H18 126.6
C17 C18 H18 126.6
C18 C19 N8 105.5(3)
C18 C19 C20 132.1(3)
N8 C19 C20 122.4(3)
C19 C20 H20A 109.5
C19 C20 H20B 109.5
H20A C20 H20B 109.5
C19 C20 H20C 109.5
H20A C20 H20C 109.5
H20B C20 H20C 109.5
C22 C21 H21A 109.5
C22 C21 H21B 109.5
H21A C21 H21B 109.5
C22 C21 H21C 109.5
H21A C21 H21C 109.5
H21B C21 H21C 109.5
N9 C22 C23 111.5(2)
N9 C22 C21 119.9(3)
C23 C22 C21 128.6(3)
C24 C23 C22 106.1(3)
C24 C23 H23 126.9
C22 C23 H23 126.9
N10 C24 C23 105.6(3)
N10 C24 C25 122.4(3)
C23 C24 C25 132.0(3)
C24 C25 H25A 109.5
C24 C25 H25B 109.5
H25A C25 H25B 109.5
C24 C25 H25C 109.5
H25A C25 H25C 109.5
H25B C25 H25C 109.5
C27 C26 H26A 109.5
C27 C26 H26B 109.5
H26A C26 H26B 109.5
C27 C26 H26C 109.5
H26A C26 H26C 109.5
H26B C26 H26C 109.5
N11 C27 C28 111.1(2)
N11 C27 C26 120.5(2)
C28 C27 C26 128.3(3)
C29 C28 C27 106.3(3)
C29 C28 H28 126.9
C27 C28 H28 126.9
N12 C29 C28 105.9(2)
N12 C29 C30 122.5(3)
C28 C29 C30 131.5(3)
C29 C30 H30A 109.5
C29 C30 H30B 109.5
H30A C30 H30B 109.5
C29 C30 H30C 109.5
H30A C30 H30C 109.5
H30B C30 H30C 109.5
N4 C31 N2 112.3(2)
N4 C31 N6 110.8(2)
N2 C31 N6 111.4(2)
N4 C31 H31 107.3
N2 C31 H31 107.3
N6 C31 H31 107.3
N12 C32 N10 111.4(2)
N12 C32 N8 111.8(2)
N10 C32 N8 110.9(2)
N12 C32 H32 107.5
N10 C32 H32 107.5
N8 C32 H32 107.5
O2A S1A O1A 114.7(3)
O2A S1A O3A 115.8(3)
O1A S1A O3A 115.2(4)
O2A S1A C1A 103.3(4)
O1A S1A C1A 102.7(4)
O3A S1A C1A 102.3(4)
F1A C1A F2A 107.5(7)
F1A C1A F3A 106.1(7)
F2A C1A F3A 107.2(7)
F1A C1A S1A 112.4(6)
F2A C1A S1A 112.0(6)
F3A C1A S1A 111.3(5)
O2A' S1A' O1A' 114.1(19)
O2A' S1A' O3A' 111(2)
O1A' S1A' O3A' 115(2)
O2A' S1A' C1A' 106.9(15)
O1A' S1A' C1A' 104.4(12)
O3A' S1A' C1A' 103.9(14)
F1A' C1A' F3A' 102.7(19)
F1A' C1A' F2A' 109.1(16)
F3A' C1A' F2A' 106.3(18)
F1A' C1A' S1A' 116.0(16)
F3A' C1A' S1A' 107.4(15)
F2A' C1A' S1A' 114.3(13)

loop_
_geom_bond_atom_site_label_1
_geom_bond_atom_site_label_2
_geom_bond_distance
Na1 N11 2.427(3)
Na1 N1 2.445(3)
Na1 N9 2.459(3)
Na1 N3 2.463(3)
Na1 N7 2.501(3)
Na1 N5 2.507(3)
N1 C2 1.334(4)
N1 N2 1.369(3)
N2 C4 1.366(4)
N2 C31 1.447(4)
N3 C7 1.333(4)
N3 N4 1.364(3)
N4 C9 1.372(3)
N4 C31 1.437(3)
N5 C12 1.331(3)
N5 N6 1.375(3)
N6 C14 1.360(3)
N6 C31 1.450(3)
N7 C17 1.335(3)
N7 N8 1.368(3)
N8 C19 1.376(3)
N8 C32 1.450(3)
N9 C22 1.327(4)
N9 N10 1.374(3)
N10 C24 1.359(3)
N10 C32 1.449(3)
N11 C27 1.324(4)
N11 N12 1.377(3)
N12 C29 1.364(4)
N12 C32 1.446(4)
C1 C2 1.501(4)
C1 H1A 0.9800
C1 H1B 0.9800
C1 H1C 0.9800
C2 C3 1.407(4)
C3 C4 1.360(4)
C3 H3 0.9500
C4 C5 1.487(4)
C5 H5A 0.9800
C5 H5B 0.9800
C5 H5C 0.9800
C6 C7 1.489(4)
C6 H6A 0.9800
C6 H6B 0.9800
C6 H6C 0.9800
C7 C8 1.415(4)
C8 C9 1.367(4)
C8 H8 0.9500
C9 C10 1.487(4)
C10 H10A 0.9800
C10 H10B 0.9800
C10 H10C 0.9800
C11 C12 1.496(4)
C11 H11A 0.9800
C11 H11B 0.9800
C11 H11C 0.9800
C12 C13 1.404(4)
C13 C14 1.375(4)
C13 H13 0.9500
C14 C15 1.492(4)
C15 H15A 0.9800
C15 H15B 0.9800
C15 H15C 0.9800
C16 C17 1.492(4)
C16 H16A 0.9800
C16 H16B 0.9800
C16 H16C 0.9800
C17 C18 1.411(4)
C18 C19 1.359(4)
C18 H18 0.9500
C19 C20 1.491(4)
C20 H20A 0.9800
C20 H20B 0.9800
C20 H20C 0.9800
C21 C22 1.495(4)
C21 H21A 0.9800
C21 H21B 0.9800
C21 H21C 0.9800
C22 C23 1.410(4)
C23 C24 1.372(4)
C23 H23 0.9500
C24 C25 1.493(4)
C25 H25A 0.9800
C25 H25B 0.9800
C25 H25C 0.9800
C26 C27 1.492(4)
C26 H26A 0.9800
C26 H26B 0.9800
C26 H26C 0.9800
C27 C28 1.408(4)
C28 C29 1.371(4)
C28 H28 0.9500
C29 C30 1.498(4)
C30 H30A 0.9800
C30 H30B 0.9800
C30 H30C 0.9800
C31 H31 1.0000
C32 H32 1.0000
S1A O2A 1.429(5)
S1A O1A 1.455(4)
S1A O3A 1.464(6)
S1A C1A 1.816(7)
C1A F1A 1.330(9)
C1A F2A 1.334(9)
C1A F3A 1.344(10)
S1A' O2A' 1.424(16)
S1A' O1A' 1.459(15)
S1A' O3A' 1.462(18)
S1A' C1A' 1.799(14)
C1A' F1A' 1.336(18)
C1A' F3A' 1.364(19)
C1A' F2A' 1.376(19)

loop_
_geom_torsion_atom_site_label_1
_geom_torsion_atom_site_label_2
_geom_torsion_atom_site_label_3
_geom_torsion_atom_site_label_4
_geom_torsion
N11 Na1 N1 C2 149(14)
N9 Na1 N1 C2 -7.8(2)
N3 Na1 N1 C2 171.9(2)
N7 Na1 N1 C2 74.5(2)
N5 Na1 N1 C2 -106.0(2)
N11 Na1 N1 N2 -81(14)
N9 Na1 N1 N2 121.47(18)
N3 Na1 N1 N2 -58.88(18)
N7 Na1 N1 N2 -156.25(17)
N5 Na1 N1 N2 23.21(18)
C2 N1 N2 C4 0.9(3)
Na1 N1 N2 C4 -137.74(19)
C2 N1 N2 C31 173.5(2)
Na1 N1 N2 C31 34.9(3)
N11 Na1 N3 C7 66.8(2)
N1 Na1 N3 C7 -113.0(2)
N9 Na1 N3 C7 -66(15)
N7 Na1 N3 C7 -12.0(2)
N5 Na1 N3 C7 167.8(2)
N11 Na1 N3 N4 -149.92(18)
N1 Na1 N3 N4 30.28(17)
N9 Na1 N3 N4 77(15)
N7 Na1 N3 N4 131.30(18)
N5 Na1 N3 N4 -48.90(18)
C7 N3 N4 C9 0.4(3)
Na1 N3 N4 C9 -151.37(19)
C7 N3 N4 C31 175.5(2)
Na1 N3 N4 C31 23.7(3)
N11 Na1 N5 C12 -2.8(2)
N1 Na1 N5 C12 177.7(2)
N9 Na1 N5 C12 74.8(2)
N3 Na1 N5 C12 -105.6(2)
N7 Na1 N5 C12 -83(13)
N11 Na1 N5 N6 121.46(16)
N1 Na1 N5 N6 -58.03(16)
N9 Na1 N5 N6 -160.99(16)
N3 Na1 N5 N6 18.63(16)
N7 Na1 N5 N6 41(13)
C12 N5 N6 C14 2.7(3)
Na1 N5 N6 C14 -131.50(19)
C12 N5 N6 C31 171.8(2)
Na1 N5 N6 C31 37.6(3)
N11 Na1 N7 C17 -177.6(2)
N1 Na1 N7 C17 1.9(2)
N9 Na1 N7 C17 104.9(2)
N3 Na1 N7 C17 -74.7(2)
N5 Na1 N7 C17 -97(13)
N11 Na1 N7 N8 59.55(16)
N1 Na1 N7 N8 -120.96(16)
N9 Na1 N7 N8 -17.92(16)
N3 Na1 N7 N8 162.46(16)
N5 Na1 N7 N8 140(13)
C17 N7 N8 C19 -2.3(3)
Na1 N7 N8 C19 129.9(2)
C17 N7 N8 C32 -171.6(2)
Na1 N7 N8 C32 -39.5(3)
N11 Na1 N9 C22 110.9(2)
N1 Na1 N9 C22 -69.3(3)
N3 Na1 N9 C22 -116(15)
N7 Na1 N9 C22 -170.3(2)
N5 Na1 N9 C22 9.9(3)
N11 Na1 N9 N10 -28.94(18)
N1 Na1 N9 N10 150.86(18)
N3 Na1 N9 N10 104(15)
N7 Na1 N9 N10 49.86(18)
N5 Na1 N9 N10 -129.94(18)
C22 N9 N10 C24 0.2(3)
Na1 N9 N10 C24 149.8(2)
C22 N9 N10 C32 -175.4(2)
Na1 N9 N10 C32 -25.9(3)
N1 Na1 N11 C27 31(14)
N9 Na1 N11 C27 -172.2(2)
N3 Na1 N11 C27 8.1(2)
N7 Na1 N11 C27 105.5(2)
N5 Na1 N11 C27 -73.9(2)
N1 Na1 N11 N12 -99(14)
N9 Na1 N11 N12 58.06(19)
N3 Na1 N11 N12 -121.59(19)
N7 Na1 N11 N12 -24.16(18)
N5 Na1 N11 N12 156.38(18)
C27 N11 N12 C29 -1.7(3)
Na1 N11 N12 C29 136.9(2)
C27 N11 N12 C32 -172.2(2)
Na1 N11 N12 C32 -33.6(3)
N2 N1 C2 C3 -0.6(3)
Na1 N1 C2 C3 132.5(2)
N2 N1 C2 C1 179.5(3)
Na1 N1 C2 C1 -47.4(3)
N1 C2 C3 C4 0.1(4)
C1 C2 C3 C4 180.0(3)
C2 C3 C4 N2 0.4(3)
C2 C3 C4 C5 179.5(3)
N1 N2 C4 C3 -0.8(3)
C31 N2 C4 C3 -172.9(3)
N1 N2 C4 C5 -180.0(3)
C31 N2 C4 C5 7.9(5)
N4 N3 C7 C8 -0.6(3)
Na1 N3 C7 C8 145.7(2)
N4 N3 C7 C6 179.9(2)
Na1 N3 C7 C6 -33.8(4)
N3 C7 C8 C9 0.6(3)
C6 C7 C8 C9 -179.9(3)
C7 C8 C9 N4 -0.3(3)
C7 C8 C9 C10 179.0(3)
N3 N4 C9 C8 0.0(3)
C31 N4 C9 C8 -174.7(3)
N3 N4 C9 C10 -179.5(3)
C31 N4 C9 C10 5.8(4)
N6 N5 C12 C13 -1.6(3)
Na1 N5 C12 C13 125.8(2)
N6 N5 C12 C11 178.0(2)
Na1 N5 C12 C11 -54.7(3)
N5 C12 C13 C14 -0.1(3)
C11 C12 C13 C14 -179.6(3)
N5 N6 C14 C13 -2.8(3)
C31 N6 C14 C13 -171.2(2)
N5 N6 C14 C15 176.9(3)
C31 N6 C14 C15 8.5(4)
C12 C13 C14 N6 1.7(3)
C12 C13 C14 C15 -178.0(3)
N8 N7 C17 C18 1.6(3)
Na1 N7 C17 C18 -124.4(2)
N8 N7 C17 C16 -178.3(2)
Na1 N7 C17 C16 55.7(3)
N7 C17 C18 C19 -0.4(3)
C16 C17 C18 C19 179.5(3)
C17 C18 C19 N8 -1.0(3)
C17 C18 C19 C20 177.4(3)
N7 N8 C19 C18 2.1(3)
C32 N8 C19 C18 170.7(2)
N7 N8 C19 C20 -176.5(2)
C32 N8 C19 C20 -7.9(4)
N10 N9 C22 C23 -0.4(3)
Na1 N9 C22 C23 -143.7(2)
N10 N9 C22 C21 -179.9(2)
Na1 N9 C22 C21 36.8(4)
N9 C22 C23 C24 0.5(3)
C21 C22 C23 C24 179.9(3)
N9 N10 C24 C23 0.1(3)
C32 N10 C24 C23 175.4(3)
N9 N10 C24 C25 179.2(3)
C32 N10 C24 C25 -5.5(4)
C22 C23 C24 N10 -0.3(3)
C22 C23 C24 C25 -179.3(3)
N12 N11 C27 C28 1.6(3)
Na1 N11 C27 C28 -131.9(2)
N12 N11 C27 C26 -179.0(3)
Na1 N11 C27 C26 47.5(4)
N11 C27 C28 C29 -1.0(4)
C26 C27 C28 C29 179.7(3)
N11 N12 C29 C28 1.1(3)
C32 N12 C29 C28 170.8(3)
N11 N12 C29 C30 -179.2(3)
C32 N12 C29 C30 -9.4(5)
C27 C28 C29 N12 -0.1(3)
C27 C28 C29 C30 -179.8(4)
N3 N4 C31 N2 -77.7(3)
C9 N4 C31 N2 96.6(3)
N3 N4 C31 N6 47.7(3)
C9 N4 C31 N6 -138.0(3)
C4 N2 C31 N4 -148.6(3)
N1 N2 C31 N4 39.9(3)
C4 N2 C31 N6 86.4(3)
N1 N2 C31 N6 -85.1(3)
C14 N6 C31 N4 77.0(3)
N5 N6 C31 N4 -90.5(3)
C14 N6 C31 N2 -157.1(2)
N5 N6 C31 N2 35.4(3)
C29 N12 C32 N10 149.7(3)
N11 N12 C32 N10 -41.3(3)
C29 N12 C32 N8 -85.6(3)
N11 N12 C32 N8 83.3(3)
C24 N10 C32 N12 -95.4(3)
N9 N10 C32 N12 79.6(3)
C24 N10 C32 N8 139.4(3)
N9 N10 C32 N8 -45.6(3)
N7 N8 C32 N12 -33.6(3)
C19 N8 C32 N12 158.7(2)
N7 N8 C32 N10 91.4(3)
C19 N8 C32 N10 -76.4(3)
O2A S1A C1A F1A -62.6(7)
O1A S1A C1A F1A 177.8(7)
O3A S1A C1A F1A 58.1(7)
O2A S1A C1A F2A 176.2(7)
O1A S1A C1A F2A 56.6(7)
O3A S1A C1A F2A -63.1(7)
O2A S1A C1A F3A 56.3(7)
O1A S1A C1A F3A -63.3(7)
O3A S1A C1A F3A 177.0(8)
O2A' S1A' C1A' F1A' 61(2)
O1A' S1A' C1A' F1A' -177(2)
O3A' S1A' C1A' F1A' -57(2)
O2A' S1A' C1A' F3A' -53(2)
O1A' S1A' C1A' F3A' 69(2)
O3A' S1A' C1A' F3A' -171(3)
O2A' S1A' C1A' F2A' -170(2)
O1A' S1A' C1A' F2A' -49.1(19)
O3A' S1A' C1A' F2A' 72(2)
